data_7125890
loop_
_publ_author_name
'Kysliak, Oleksandr'
'G\"orls, Helmar'
'Kretschmer, Robert'

_publ_section_title
;
 C-F bond activation by pentamethylcyclopentadienyl-aluminium(i): a
 combined experimental/computational exercise.
;
_journal_issue 57
_journal_name_full 'Chemical communications (Cambridge, England)'
_journal_page_first 7865
_journal_page_last 7868
_journal_paper_doi 10.1039/d0cc00003e
_journal_volume 56
_journal_year 2020
_chemical_formula_moiety 'C32 H34 Al2 F8'
_chemical_formula_sum 'C32 H34 Al2 F8'
_chemical_formula_weight 624.55
_space_group_crystal_system monoclinic
_space_group_IT_number 14
_space_group_name_Hall '-P 2yn'
_space_group_name_H-M_alt 'P 1 21/n 1'
_atom_sites_solution_hydrogens geom
_audit_creation_method SHELXL-2018/3
_audit_update_record
;
2019-12-12 deposited with the CCDC.	2020-01-28 downloaded from the CCDC.
;
_cell_angle_alpha 90
_cell_angle_beta 99.315(3)
_cell_angle_gamma 90
_cell_formula_units_Z 2
_cell_length_a 9.1825(4)
_cell_length_b 10.7930(5)
_cell_length_c 14.8825(7)
_cell_measurement_reflns_used 16706
_cell_measurement_temperature 133(2)
_cell_measurement_theta_max 27.479
_cell_measurement_theta_min 2.774
_cell_volume 1455.51(12)
_computing_cell_refinement DENZO
_computing_data_collection COLLECT
_computing_data_reduction DENZO
_computing_molecular_graphics SHELXTL/PC
_computing_publication_material 'SHELXL-2018/3 (Sheldrick, 2018)'
_computing_structure_refinement 'SHELXL-2018/3 (Sheldrick, 2018)'
_computing_structure_solution 'SHELXS-97 (Sheldrick, 2008)'
_diffrn_ambient_temperature 133(2)
_diffrn_measured_fraction_theta_full 0.998
_diffrn_measured_fraction_theta_max 0.996
_diffrn_measurement_device_type KappaCCD
_diffrn_measurement_method 'phi- + omega-scan'
_diffrn_radiation_type MoK\a
_diffrn_radiation_wavelength 0.71073
_diffrn_reflns_av_R_equivalents 0.0661
_diffrn_reflns_av_unetI/netI 0.0453
_diffrn_reflns_Laue_measured_fraction_full 0.998
_diffrn_reflns_Laue_measured_fraction_max 0.996
_diffrn_reflns_limit_h_max 11
_diffrn_reflns_limit_h_min -11
_diffrn_reflns_limit_k_max 14
_diffrn_reflns_limit_k_min -13
_diffrn_reflns_limit_l_max 19
_diffrn_reflns_limit_l_min -19
_diffrn_reflns_number 16706
_diffrn_reflns_point_group_measured_fraction_full 0.998
_diffrn_reflns_point_group_measured_fraction_max 0.996
_diffrn_reflns_theta_full 25.242
_diffrn_reflns_theta_max 27.479
_diffrn_reflns_theta_min 2.774
_exptl_absorpt_coefficient_mu 0.173
_exptl_absorpt_correction_T_max 0.7455
_exptl_absorpt_correction_T_min 0.5539
_exptl_absorpt_correction_type multi-scan
_exptl_absorpt_process_details
;
 SADABS 2016/2: Krause, L., Herbst-Irmer, R., Sheldrick G.M. & Stalke D.,
 J. Appl. Cryst. 48 (2015) 3-10
;
_exptl_crystal_colour colourless
_exptl_crystal_density_diffrn 1.425
_exptl_crystal_density_method 'not measured'
_exptl_crystal_description prism
_exptl_crystal_F_000 648
_exptl_crystal_size_max 0.108
_exptl_crystal_size_mid 0.102
_exptl_crystal_size_min 0.088
_refine_diff_density_max 0.342
_refine_diff_density_min -0.359
_refine_diff_density_rms 0.064
_refine_ls_extinction_method none
_refine_ls_goodness_of_fit_ref 1.089
_refine_ls_hydrogen_treatment constr
_refine_ls_matrix_type full
_refine_ls_number_parameters 205
_refine_ls_number_reflns 3318
_refine_ls_number_restraints 0
_refine_ls_restrained_S_all 1.089
_refine_ls_R_factor_all 0.0699
_refine_ls_R_factor_gt 0.0582
_refine_ls_shift/su_max 0.000
_refine_ls_shift/su_mean 0.000
_refine_ls_structure_factor_coef Fsqd
_refine_ls_weighting_details 'w=1/[\s^2^(Fo^2^)+(0.0344P)^2^+1.8975P] where P=(Fo^2^+2Fc^2^)/3'
_refine_ls_weighting_scheme calc
_refine_ls_wR_factor_gt 0.1262
_refine_ls_wR_factor_ref 0.1332
_reflns_Friedel_coverage 0.000
_reflns_number_gt 2837
_reflns_number_total 3318
_reflns_threshold_expression 'I > 2\s(I)'
_cod_data_source_file d0cc00003e2.cif
_cod_data_source_block FO6981_4e
_cod_depositor_comments 'Adding full bibliography for 7125888--7125892.cif.'
_cod_original_sg_symbol_H-M 'P 21/n'
_cod_database_code 7125890
_shelx_shelxl_version_number 2018/3
_shelx_space_group_comment
;
The symmetry employed for this shelxl refinement is uniquely defined
by the following loop, which should always be used as a source of
symmetry information in preference to the above space-group names.
They are only intended as comments.
;
_shelx_estimated_absorpt_t_min 0.982
_shelx_estimated_absorpt_t_max 0.985

loop_
_space_group_symop_operation_xyz
'x, y, z'
'-x+1/2, y+1/2, -z+1/2'
'-x, -y, -z'
'x-1/2, -y-1/2, z-1/2'

loop_
_atom_site_label
_atom_site_type_symbol
_atom_site_fract_x
_atom_site_fract_y
_atom_site_fract_z
_atom_site_U_iso_or_equiv
_atom_site_adp_type
_atom_site_occupancy
_atom_site_site_symmetry_order
_atom_site_calc_flag
_atom_site_refinement_flags_posn
_atom_site_refinement_flags_adp
_atom_site_refinement_flags_occupancy
_atom_site_disorder_assembly
_atom_site_disorder_group
Al1 Al 0.51588(7) 0.39165(6) 0.44552(5) 0.02262(18) Uani 1 1 d . . . . .
F1 F 0.48020(14) 0.55966(12) 0.43460(8) 0.0247(3) Uani 1 1 d . . . . .
F2 F 0.26349(18) 0.43272(15) 0.27813(10) 0.0420(4) Uani 1 1 d . . . . .
F3 F 0.34221(16) 0.19955(13) 0.54892(10) 0.0373(4) Uani 1 1 d . . . . .
F4 F -0.0112(4) 0.3161(4) 0.2445(3) 0.0464(13) Uani 0.405(4) 1 d . . P A 1
F4A F 0.0649(3) 0.1087(2) 0.5002(2) 0.0433(8) Uani 0.595(4) 1 d . . P A 2
C1 C 0.3132(3) 0.3217(2) 0.41561(17) 0.0274(5) Uani 1 1 d . . . . .
C2 C 0.2178(3) 0.3490(2) 0.33649(18) 0.0334(6) Uani 1 1 d . . . . .
C3 C 0.0783(3) 0.2984(3) 0.3123(2) 0.0451(7) Uani 1 1 d . . . . .
H3A H 0.018914 0.320149 0.256165 0.054 Uiso 0.405(4) 1 calc R U P A 2
C4 C 0.0267(3) 0.2159(3) 0.3707(2) 0.0463(8) Uani 1 1 d . . . . .
H4A H -0.069705 0.181809 0.356350 0.056 Uiso 1 1 calc R U . . .
C5 C 0.1168(3) 0.1844(3) 0.4492(2) 0.0426(7) Uani 1 1 d . . . . .
H5A H 0.083668 0.127012 0.489903 0.051 Uiso 0.595(4) 1 calc R U P A 1
C6 C 0.2564(3) 0.2356(2) 0.47002(18) 0.0311(5) Uani 1 1 d . . . . .
C7 C 0.6018(2) 0.2158(2) 0.37151(16) 0.0256(5) Uani 1 1 d . . . . .
C8 C 0.6769(2) 0.2317(2) 0.46156(15) 0.0246(5) Uani 1 1 d . . . . .
C9 C 0.7491(2) 0.3504(2) 0.46682(15) 0.0241(5) Uani 1 1 d . . . . .
C10 C 0.7128(2) 0.4080(2) 0.38010(15) 0.0246(5) Uani 1 1 d . . . . .
C11 C 0.6205(3) 0.3250(2) 0.32141(16) 0.0260(5) Uani 1 1 d . . . . .
C12 C 0.5112(3) 0.1043(2) 0.33768(19) 0.0344(6) Uani 1 1 d . . . . .
H12A H 0.574827 0.030952 0.341887 0.052 Uiso 1 1 calc R U . . .
H12B H 0.465935 0.117387 0.274108 0.052 Uiso 1 1 calc R U . . .
H12C H 0.433692 0.091874 0.374980 0.052 Uiso 1 1 calc R U . . .
C13 C 0.6899(3) 0.1391(2) 0.53808(18) 0.0338(6) Uani 1 1 d . . . . .
H13A H 0.789855 0.104311 0.548665 0.051 Uiso 1 1 calc R U . . .
H13B H 0.618141 0.072334 0.521804 0.051 Uiso 1 1 calc R U . . .
H13C H 0.670298 0.180247 0.593570 0.051 Uiso 1 1 calc R U . . .
C14 C 0.8559(3) 0.3948(2) 0.54697(17) 0.0300(5) Uani 1 1 d . . . . .
H14A H 0.946306 0.345225 0.552898 0.045 Uiso 1 1 calc R U . . .
H14B H 0.811644 0.386266 0.602335 0.045 Uiso 1 1 calc R U . . .
H14C H 0.879577 0.482065 0.538229 0.045 Uiso 1 1 calc R U . . .
C15 C 0.7686(3) 0.5307(2) 0.35143(18) 0.0318(5) Uani 1 1 d . . . . .
H15A H 0.856481 0.517194 0.323059 0.048 Uiso 1 1 calc R U . . .
H15B H 0.794012 0.584032 0.404950 0.048 Uiso 1 1 calc R U . . .
H15C H 0.691731 0.570596 0.307616 0.048 Uiso 1 1 calc R U . . .
C16 C 0.5641(3) 0.3478(3) 0.22269(17) 0.0370(6) Uani 1 1 d . . . . .
H16A H 0.640853 0.326409 0.186633 0.056 Uiso 1 1 calc R U . . .
H16B H 0.537998 0.435485 0.213560 0.056 Uiso 1 1 calc R U . . .
H16C H 0.476581 0.296583 0.203261 0.056 Uiso 1 1 calc R U . . .

loop_
_atom_site_aniso_label
_atom_site_aniso_U_11
_atom_site_aniso_U_22
_atom_site_aniso_U_33
_atom_site_aniso_U_23
_atom_site_aniso_U_13
_atom_site_aniso_U_12
Al1 0.0238(3) 0.0195(3) 0.0242(4) 0.0001(3) 0.0027(3) 0.0006(3)
F1 0.0283(7) 0.0210(6) 0.0245(7) 0.0012(5) 0.0032(5) 0.0014(5)
F2 0.0455(9) 0.0426(9) 0.0347(8) 0.0013(7) -0.0034(7) 0.0079(7)
F3 0.0396(8) 0.0303(8) 0.0433(9) 0.0044(6) 0.0100(7) -0.0022(6)
F4 0.041(2) 0.048(3) 0.044(2) -0.0040(19) -0.0117(18) 0.0002(18)
F4A 0.0421(15) 0.0335(14) 0.0584(19) 0.0001(12) 0.0206(13) -0.0098(11)
C1 0.0266(11) 0.0214(11) 0.0341(13) -0.0078(9) 0.0049(9) 0.0021(9)
C2 0.0300(12) 0.0281(12) 0.0415(15) -0.0098(11) 0.0037(11) 0.0039(10)
C3 0.0279(13) 0.0481(17) 0.0553(18) -0.0281(14) -0.0057(13) 0.0061(12)
C4 0.0269(13) 0.0432(16) 0.069(2) -0.0320(15) 0.0071(13) -0.0079(12)
C5 0.0345(14) 0.0308(14) 0.067(2) -0.0187(13) 0.0220(14) -0.0065(11)
C6 0.0281(12) 0.0245(12) 0.0410(14) -0.0084(10) 0.0061(10) 0.0012(9)
C7 0.0268(11) 0.0193(11) 0.0317(12) -0.0040(9) 0.0076(9) -0.0003(8)
C8 0.0260(11) 0.0213(11) 0.0278(12) 0.0004(9) 0.0079(9) 0.0022(9)
C9 0.0226(10) 0.0228(11) 0.0271(12) -0.0017(9) 0.0049(9) 0.0014(8)
C10 0.0251(11) 0.0223(11) 0.0271(12) -0.0013(9) 0.0059(9) 0.0004(8)
C11 0.0270(11) 0.0260(11) 0.0257(12) -0.0027(9) 0.0063(9) 0.0006(9)
C12 0.0388(14) 0.0230(12) 0.0424(15) -0.0097(10) 0.0098(11) -0.0052(10)
C13 0.0367(13) 0.0263(12) 0.0396(14) 0.0095(10) 0.0095(11) 0.0054(10)
C14 0.0268(12) 0.0301(12) 0.0322(13) -0.0027(10) 0.0021(10) 0.0037(10)
C15 0.0349(13) 0.0261(12) 0.0353(13) 0.0024(10) 0.0089(10) -0.0036(10)
C16 0.0411(14) 0.0422(15) 0.0276(13) -0.0016(11) 0.0048(11) -0.0006(12)

loop_
_atom_type_symbol
_atom_type_description
_atom_type_scat_dispersion_real
_atom_type_scat_dispersion_imag
_atom_type_scat_source
C C 0.0033 0.0016 'International Tables Vol C Tables 4.2.6.8 and 6.1.1.4'
H H 0.0000 0.0000 'International Tables Vol C Tables 4.2.6.8 and 6.1.1.4'
F F 0.0171 0.0103 'International Tables Vol C Tables 4.2.6.8 and 6.1.1.4'
Al Al 0.0645 0.0514 'International Tables Vol C Tables 4.2.6.8 and 6.1.1.4'

loop_
_geom_angle_atom_site_label_1
_geom_angle_atom_site_label_2
_geom_angle_atom_site_label_3
_geom_angle
_geom_angle_site_symmetry_1
_geom_angle_site_symmetry_3
F1 Al1 F1 77.39(7) . 3_666
F1 Al1 C1 101.93(8) . .
F1 Al1 C1 101.21(8) 3_666 .
F1 Al1 C9 111.92(8) . .
F1 Al1 C9 93.03(8) 3_666 .
C1 Al1 C9 145.43(10) . .
F1 Al1 C10 91.67(8) . .
F1 Al1 C10 120.98(8) 3_666 .
C1 Al1 C10 137.62(10) . .
C9 Al1 C10 38.13(9) . .
F1 Al1 C8 149.72(8) . .
F1 Al1 C8 101.79(7) 3_666 .
C1 Al1 C8 107.82(9) . .
C9 Al1 C8 37.89(8) . .
C10 Al1 C8 62.38(8) . .
F1 Al1 C11 108.91(8) . .
F1 Al1 C11 154.69(8) 3_666 .
C1 Al1 C11 101.31(9) . .
C9 Al1 C11 61.73(8) . .
C10 Al1 C11 36.70(8) . .
C8 Al1 C11 60.07(8) . .
F1 Al1 C7 143.75(8) . .
F1 Al1 C7 135.35(8) 3_666 .
C1 Al1 C7 87.85(9) . .
C9 Al1 C7 60.71(8) . .
C10 Al1 C7 60.18(8) . .
C8 Al1 C7 35.27(8) . .
C11 Al1 C7 34.96(8) . .
F1 Al1 Al1 38.82(4) . 3_666
F1 Al1 Al1 38.58(4) 3_666 3_666
C1 Al1 Al1 104.88(7) . 3_666
C9 Al1 Al1 105.81(7) . 3_666
C10 Al1 Al1 110.44(7) . 3_666
C8 Al1 Al1 133.09(7) . 3_666
C11 Al1 Al1 141.97(7) . 3_666
C7 Al1 Al1 166.48(7) . 3_666
Al1 F1 Al1 102.60(7) . 3_666
C2 C1 C6 113.2(2) . .
C2 C1 Al1 123.43(19) . .
C6 C1 Al1 123.29(18) . .
F2 C2 C1 117.8(2) . .
F2 C2 C3 117.5(2) . .
C1 C2 C3 124.7(3) . .
F4 C3 C4 111.8(3) . .
F4 C3 C2 129.0(4) . .
C4 C3 C2 119.2(3) . .
C4 C3 H3A 120.4 . .
C2 C3 H3A 120.4 . .
C5 C4 C3 118.6(3) . .
C5 C4 H4A 120.7 . .
C3 C4 H4A 120.7 . .
F4A C5 C4 116.3(3) . .
F4A C5 C6 123.4(3) . .
C4 C5 C6 120.3(3) . .
C4 C5 H5A 119.8 . .
C6 C5 H5A 119.8 . .
F3 C6 C5 117.7(2) . .
F3 C6 C1 118.4(2) . .
C5 C6 C1 123.9(3) . .
C8 C7 C11 108.4(2) . .
C8 C7 C12 125.0(2) . .
C11 C7 C12 126.6(2) . .
C8 C7 Al1 67.31(12) . .
C11 C7 Al1 70.14(13) . .
C12 C7 Al1 125.71(16) . .
C7 C8 C9 108.0(2) . .
C7 C8 C13 127.1(2) . .
C9 C8 C13 124.8(2) . .
C7 C8 Al1 77.42(13) . .
C9 C8 Al1 67.26(12) . .
C13 C8 Al1 123.88(16) . .
C10 C9 C8 107.6(2) . .
C10 C9 C14 127.6(2) . .
C8 C9 C14 124.5(2) . .
C10 C9 Al1 72.27(13) . .
C8 C9 Al1 74.85(13) . .
C14 C9 Al1 123.88(16) . .
C9 C10 C11 108.0(2) . .
C9 C10 C15 126.9(2) . .
C11 C10 C15 125.0(2) . .
C9 C10 Al1 69.60(13) . .
C11 C10 Al1 76.77(13) . .
C15 C10 Al1 122.62(16) . .
C7 C11 C10 108.0(2) . .
C7 C11 C16 126.9(2) . .
C10 C11 C16 124.9(2) . .
C7 C11 Al1 74.90(13) . .
C10 C11 Al1 66.53(12) . .
C16 C11 Al1 127.27(17) . .
C7 C12 H12A 109.5 . .
C7 C12 H12B 109.5 . .
H12A C12 H12B 109.5 . .
C7 C12 H12C 109.5 . .
H12A C12 H12C 109.5 . .
H12B C12 H12C 109.5 . .
C8 C13 H13A 109.5 . .
C8 C13 H13B 109.5 . .
H13A C13 H13B 109.5 . .
C8 C13 H13C 109.5 . .
H13A C13 H13C 109.5 . .
H13B C13 H13C 109.5 . .
C9 C14 H14A 109.5 . .
C9 C14 H14B 109.5 . .
H14A C14 H14B 109.5 . .
C9 C14 H14C 109.5 . .
H14A C14 H14C 109.5 . .
H14B C14 H14C 109.5 . .
C10 C15 H15A 109.5 . .
C10 C15 H15B 109.5 . .
H15A C15 H15B 109.5 . .
C10 C15 H15C 109.5 . .
H15A C15 H15C 109.5 . .
H15B C15 H15C 109.5 . .
C11 C16 H16A 109.5 . .
C11 C16 H16B 109.5 . .
H16A C16 H16B 109.5 . .
C11 C16 H16C 109.5 . .
H16A C16 H16C 109.5 . .
H16B C16 H16C 109.5 . .

loop_
_geom_bond_atom_site_label_1
_geom_bond_atom_site_label_2
_geom_bond_distance
_geom_bond_site_symmetry_2
Al1 F1 1.8452(14) .
Al1 F1 1.8545(14) 3_666
Al1 C1 1.991(2) .
Al1 C9 2.160(2) .
Al1 C10 2.195(2) .
Al1 C8 2.261(2) .
Al1 C11 2.330(2) .
Al1 C7 2.391(2) .
Al1 Al1 2.8875(13) 3_666
F2 C2 1.366(3) .
F3 C6 1.361(3) .
F4 C3 1.209(5) .
F4A C5 1.260(4) .
C1 C2 1.381(4) .
C1 C6 1.388(4) .
C2 C3 1.386(4) .
C3 C4 1.381(5) .
C3 H3A 0.9500 .
C4 C5 1.361(4) .
C4 H4A 0.9500 .
C5 C6 1.385(4) .
C5 H5A 0.9500 .
C7 C8 1.415(3) .
C7 C11 1.419(3) .
C7 C12 1.503(3) .
C8 C9 1.438(3) .
C8 C13 1.506(3) .
C9 C10 1.423(3) .
C9 C14 1.495(3) .
C10 C11 1.430(3) .
C10 C15 1.506(3) .
C11 C16 1.497(3) .
C12 H12A 0.9800 .
C12 H12B 0.9800 .
C12 H12C 0.9800 .
C13 H13A 0.9800 .
C13 H13B 0.9800 .
C13 H13C 0.9800 .
C14 H14A 0.9800 .
C14 H14B 0.9800 .
C14 H14C 0.9800 .
C15 H15A 0.9800 .
C15 H15B 0.9800 .
C15 H15C 0.9800 .
C16 H16A 0.9800 .
C16 H16B 0.9800 .
C16 H16C 0.9800 .
